data_7239693
loop_
_publ_author_name
'Voronin, Alexander P.'
'Volkova, Tatyana V.'
'Ilyukhin, Andrey B.'
'Proshin, Alexey N.'
'Perlovich, German L.'

_publ_section_title
;
 Substituent effect on the packing architecture of adamantane and
 memantine derivatives of sulfonamide molecular crystals
;
_journal_issue 2
_journal_name_full CrystEngComm
_journal_page_first 349
_journal_page_last 360
_journal_paper_doi 10.1039/C9CE01750J
_journal_volume 22
_journal_year 2020
_chemical_formula_moiety 'C18 H24 N2 O3 S'
_chemical_formula_sum 'C18 H24 N2 O3 S'
_chemical_formula_weight 348.45
_space_group_IT_number 2
_space_group_name_Hall '-P 1'
_space_group_name_H-M_alt 'P -1'
_symmetry_cell_setting triclinic
_symmetry_Int_Tables_number 2
_symmetry_space_group_name_Hall '-P 1'
_symmetry_space_group_name_H-M 'P -1'
_atom_sites_solution_hydrogens mixed
_audit_conform_dict_location ftp://ftp.iucr.org/pub/cif_core.dic
_audit_conform_dict_name cif_core.dic
_audit_conform_dict_version 2.4.3
_audit_creation_date 2017-12-06T23:54:41-00:00
_audit_creation_method 'WinGX routine CIF_UPDATE'
_audit_update_record
;
2019-10-31 deposited with the CCDC.	2019-12-03 downloaded from the CCDC.
;
_cell_angle_alpha 107.167(2)
_cell_angle_beta 111.066(2)
_cell_angle_gamma 97.215(2)
_cell_formula_units_Z 4
_cell_length_a 12.0138(6)
_cell_length_b 12.6480(6)
_cell_length_c 13.5487(7)
_cell_measurement_reflns_used 5128
_cell_measurement_temperature 150(2)
_cell_measurement_theta_max 27.29
_cell_measurement_theta_min 2.21
_cell_volume 1772.50(16)
_computing_cell_refinement 'Bruker SAINT'
_computing_data_collection 'Bruker APEX2'
_computing_data_reduction 'Bruker SAINT'
_computing_molecular_graphics 'Bruker SHELXTL'
_computing_publication_material 'Bruker SHELXTL'
_computing_structure_refinement 'SHELXL-2016/6 (Sheldrick, 2016)'
_computing_structure_solution 'SHELXS-2016 (Sheldrick, 2015)'
_diffrn_ambient_temperature 150(2)
_diffrn_measured_fraction_theta_full 0.999
_diffrn_measured_fraction_theta_max 0.992
_diffrn_measurement_device_type 'Bruker APEX-II CCD'
_diffrn_measurement_method '\f and \w scans'
_diffrn_radiation_monochromator graphite
_diffrn_radiation_type MoK\a
_diffrn_radiation_wavelength 0.71073
_diffrn_reflns_av_R_equivalents 0.0402
_diffrn_reflns_av_unetI/netI 0.0581
_diffrn_reflns_Laue_measured_fraction_full 0.999
_diffrn_reflns_Laue_measured_fraction_max 0.992
_diffrn_reflns_limit_h_max 15
_diffrn_reflns_limit_h_min -15
_diffrn_reflns_limit_k_max 16
_diffrn_reflns_limit_k_min -16
_diffrn_reflns_limit_l_max 17
_diffrn_reflns_limit_l_min -17
_diffrn_reflns_number 21923
_diffrn_reflns_point_group_measured_fraction_full 0.999
_diffrn_reflns_point_group_measured_fraction_max 0.992
_diffrn_reflns_theta_full 25.242
_diffrn_reflns_theta_max 27.906
_diffrn_reflns_theta_min 2.209
_diffrn_standards_number 0
_exptl_absorpt_coefficient_mu 0.201
_exptl_absorpt_correction_T_max 0.7456
_exptl_absorpt_correction_T_min 0.6569
_exptl_absorpt_correction_type multi-scan
_exptl_absorpt_process_details 'SADABS 2014/5'
_exptl_crystal_colour colourless
_exptl_crystal_density_diffrn 1.306
_exptl_crystal_description block
_exptl_crystal_F_000 744
_exptl_crystal_size_max 0.28
_exptl_crystal_size_mid 0.2
_exptl_crystal_size_min 0.12
_refine_diff_density_max 0.415
_refine_diff_density_min -0.431
_refine_diff_density_rms 0.055
_refine_ls_extinction_method none
_refine_ls_goodness_of_fit_ref 1.005
_refine_ls_hydrogen_treatment mixed
_refine_ls_matrix_type full
_refine_ls_number_parameters 565
_refine_ls_number_reflns 8422
_refine_ls_number_restraints 0
_refine_ls_restrained_S_all 1.005
_refine_ls_R_factor_all 0.075
_refine_ls_R_factor_gt 0.0466
_refine_ls_shift/su_max 0.001
_refine_ls_shift/su_mean 0
_refine_ls_structure_factor_coef Fsqd
_refine_ls_weighting_details 'w=1/[\s^2^(Fo^2^)+(0.0700P)^2^] where P=(Fo^2^+2Fc^2^)/3'
_refine_ls_weighting_scheme calc
_refine_ls_wR_factor_gt 0.1128
_refine_ls_wR_factor_ref 0.1264
_reflns_Friedel_coverage 0
_reflns_number_gt 6021
_reflns_number_total 8422
_reflns_threshold_expression 'I > 2\s(I)'
_cod_data_source_file c9ce01750j2.cif
_cod_data_source_block 18
_cod_depositor_comments 'Adding full bibliography for 7239687--7239699.cif.'
_cod_original_cell_volume 1772.49(16)
_cod_database_code 7239693

loop_
_symmetry_equiv_pos_as_xyz
'x, y, z'
'-x, -y, -z'

loop_
_atom_site_label
_atom_site_type_symbol
_atom_site_fract_x
_atom_site_fract_y
_atom_site_fract_z
_atom_site_U_iso_or_equiv
_atom_site_adp_type
_atom_site_occupancy
_atom_site_site_symmetry_order
_atom_site_calc_flag
_atom_site_refinement_flags_posn
_atom_site_refinement_flags_adp
S1 S 0.48714(4) 0.08732(4) 0.16155(4) 0.01874(12) Uani 1 1 d . .
S2 S 0.17007(4) 0.93239(4) 0.25581(4) 0.02039(12) Uani 1 1 d . .
O1 O 0.44711(12) 0.16298(11) 0.23618(11) 0.0235(3) Uani 1 1 d . .
O2 O 0.39575(12) -0.00142(11) 0.05870(11) 0.0233(3) Uani 1 1 d . .
O3 O 0.93205(13) -0.18990(13) 0.33202(12) 0.0304(3) Uani 1 1 d . .
O4 O 0.29026(12) 0.96330(12) 0.25863(12) 0.0267(3) Uani 1 1 d . .
O5 O 0.12979(13) 1.01624(12) 0.32400(11) 0.0279(3) Uani 1 1 d . .
O6 O -0.11402(13) 0.72610(12) -0.32860(12) 0.0285(3) Uani 1 1 d . .
N1 N 0.56555(15) 0.16435(15) 0.12181(14) 0.0213(4) Uani 1 1 d . .
N2 N 0.83233(16) -0.11645(15) 0.43998(15) 0.0249(4) Uani 1 1 d . .
N3 N 0.16216(16) 0.82651(14) 0.29865(14) 0.0209(4) Uani 1 1 d . .
N4 N -0.20983(16) 0.79749(14) -0.21554(14) 0.0217(4) Uani 1 1 d . .
C1 C 0.64969(17) 0.28104(16) 0.19097(16) 0.0210(4) Uani 1 1 d . .
C2 C 0.5739(2) 0.3695(2) 0.1924(3) 0.0439(7) Uani 1 1 d . .
H2A H 0.522(2) 0.354(2) 0.110(2) 0.053 Uiso 1 1 d . U
H2B H 0.523(3) 0.355(2) 0.229(2) 0.053 Uiso 1 1 d . U
C3 C 0.6628(2) 0.4906(2) 0.2564(3) 0.0569(9) Uani 1 1 d . .
H3A H 0.616(3) 0.543(3) 0.257(2) 0.068 Uiso 1 1 d . U
C4 C 0.7424(3) 0.5032(2) 0.3770(3) 0.0631(10) Uani 1 1 d . .
H4A H 0.690(3) 0.489(3) 0.416(3) 0.076 Uiso 1 1 d . U
H4B H 0.798(3) 0.581(3) 0.419(3) 0.076 Uiso 1 1 d . U
C5 C 0.8184(3) 0.4168(2) 0.3746(2) 0.0473(7) Uani 1 1 d . .
H5A H 0.868(3) 0.424(2) 0.449(2) 0.057 Uiso 1 1 d . U
C6 C 0.7324(2) 0.2946(2) 0.31184(19) 0.0361(5) Uani 1 1 d . .
H6A H 0.783(2) 0.235(2) 0.303(2) 0.043 Uiso 1 1 d . U
H6B H 0.688(2) 0.279(2) 0.351(2) 0.043 Uiso 1 1 d . U
C7 C 0.7318(2) 0.3001(2) 0.1307(2) 0.0345(5) Uani 1 1 d . .
H7A H 0.682(2) 0.285(2) 0.056(2) 0.041 Uiso 1 1 d . U
H7B H 0.778(2) 0.238(2) 0.1254(19) 0.041 Uiso 1 1 d . U
C8 C 0.8181(2) 0.4220(2) 0.1932(2) 0.0380(6) Uani 1 1 d . .
H8A H 0.866(2) 0.427(2) 0.151(2) 0.046 Uiso 1 1 d . U
C9 C 0.7421(3) 0.5089(2) 0.1944(3) 0.0513(7) Uani 1 1 d . .
H9A H 0.695(3) 0.495(2) 0.112(3) 0.062 Uiso 1 1 d . U
H9B H 0.802(3) 0.586(2) 0.233(2) 0.062 Uiso 1 1 d . U
C10 C 0.8993(2) 0.4357(2) 0.3140(2) 0.0398(6) Uani 1 1 d . .
H10A H 0.950(2) 0.510(2) 0.353(2) 0.048 Uiso 1 1 d . U
H10B H 0.946(2) 0.380(2) 0.308(2) 0.048 Uiso 1 1 d . U
C11 C 0.58278(17) 0.01961(16) 0.24062(16) 0.0205(4) Uani 1 1 d . .
C12 C 0.6437(2) -0.0505(2) 0.19236(18) 0.0311(5) Uani 1 1 d . .
H12A H 0.629(2) -0.0642(19) 0.115(2) 0.037 Uiso 1 1 d . U
C13 C 0.7230(2) -0.1003(2) 0.25447(18) 0.0321(5) Uani 1 1 d . .
H13A H 0.765(2) -0.149(2) 0.2179(19) 0.039 Uiso 1 1 d . U
C14 C 0.74440(18) -0.07826(17) 0.36750(16) 0.0223(4) Uani 1 1 d . .
C15 C 0.67693(19) -0.01334(19) 0.41310(17) 0.0273(5) Uani 1 1 d . .
H15A H 0.690(2) 0.0016(19) 0.4942(19) 0.033 Uiso 1 1 d . U
C16 C 0.59671(19) 0.03542(18) 0.35041(17) 0.0257(4) Uani 1 1 d . .
H16A H 0.550(2) 0.0857(18) 0.3839(18) 0.031 Uiso 1 1 d . U
C17 C 0.92343(18) -0.16271(16) 0.42322(17) 0.0228(4) Uani 1 1 d . .
C18 C 1.01265(19) -0.17933(19) 0.52483(17) 0.0285(5) Uani 1 1 d . .
H18A H 1.089676 -0.184736 0.516466 0.043 Uiso 1 1 calc R U
H18B H 0.976552 -0.250024 0.530477 0.043 Uiso 1 1 calc R U
H18C H 1.029967 -0.114068 0.593844 0.043 Uiso 1 1 calc R U
C19 C 0.20953(17) 0.72478(16) 0.26630(16) 0.0204(4) Uani 1 1 d . .
C20 C 0.1634(2) 0.66455(19) 0.13764(18) 0.0300(5) Uani 1 1 d . .
H20A H 0.196(2) 0.7205(19) 0.1057(19) 0.036 Uiso 1 1 d . U
H20B H 0.073(2) 0.6496(19) 0.1014(19) 0.036 Uiso 1 1 d . U
C21 C 0.2087(2) 0.5556(2) 0.1117(2) 0.0393(6) Uani 1 1 d . .
H21A H 0.179(2) 0.516(2) 0.034(2) 0.047 Uiso 1 1 d . U
C22 C 0.1603(3) 0.4750(2) 0.1598(3) 0.0492(7) Uani 1 1 d . .
H22A H 0.196(2) 0.406(2) 0.152(2) 0.059 Uiso 1 1 d . U
H22B H 0.072(3) 0.453(2) 0.122(2) 0.059 Uiso 1 1 d . U
C23 C 0.2077(3) 0.5339(2) 0.2880(2) 0.0429(6) Uani 1 1 d . .
H23A H 0.174(2) 0.480(2) 0.316(2) 0.052 Uiso 1 1 d . U
C24 C 0.1616(2) 0.6422(2) 0.3137(2) 0.0342(5) Uani 1 1 d . .
H24A H 0.187(2) 0.681(2) 0.392(2) 0.041 Uiso 1 1 d . U
H24B H 0.071(2) 0.622(2) 0.279(2) 0.041 Uiso 1 1 d . U
C25 C 0.35138(19) 0.75648(19) 0.3213(2) 0.0295(5) Uani 1 1 d . .
H25A H 0.381(2) 0.7948(19) 0.402(2) 0.035 Uiso 1 1 d . U
H25B H 0.387(2) 0.817(2) 0.2967(19) 0.035 Uiso 1 1 d . U
C26 C 0.3966(2) 0.6475(2) 0.2951(2) 0.0354(5) Uani 1 1 d . .
H26A H 0.486(2) 0.669(2) 0.332(2) 0.043 Uiso 1 1 d . U
C27 C 0.3497(2) 0.5885(2) 0.1666(2) 0.0407(6) Uani 1 1 d . .
H27A H 0.377(2) 0.519(2) 0.148(2) 0.049 Uiso 1 1 d . U
H27B H 0.386(2) 0.644(2) 0.140(2) 0.049 Uiso 1 1 d . U
C28 C 0.3484(2) 0.5665(2) 0.3432(2) 0.0425(6) Uani 1 1 d . .
H28A H 0.373(2) 0.499(2) 0.328(2) 0.051 Uiso 1 1 d . U
H28B H 0.377(2) 0.602(2) 0.423(2) 0.051 Uiso 1 1 d . U
C29 C 0.06042(17) 0.89071(15) 0.11447(15) 0.0187(4) Uani 1 1 d . .
C30 C 0.09672(19) 0.88278(16) 0.02705(16) 0.0211(4) Uani 1 1 d . .
H30A H 0.181(2) 0.9008(17) 0.0421(17) 0.025 Uiso 1 1 d . U
C31 C 0.00903(18) 0.85050(17) -0.08353(16) 0.0213(4) Uani 1 1 d . .
H31A H 0.0327(19) 0.8539(17) -0.1453(17) 0.026 Uiso 1 1 d . U
C32 C -0.11603(17) 0.82685(15) -0.10646(16) 0.0194(4) Uani 1 1 d . .
C33 C -0.15168(19) 0.83630(18) -0.01746(17) 0.0239(4) Uani 1 1 d . .
H33A H -0.234(2) 0.8217(18) -0.0337(18) 0.029 Uiso 1 1 d . U
C34 C -0.06455(19) 0.86741(18) 0.09179(17) 0.0253(4) Uani 1 1 d . .
H34A H -0.0857(19) 0.8749(18) 0.1545(18) 0.03 Uiso 1 1 d . U
C35 C -0.20503(18) 0.75184(16) -0.31813(16) 0.0220(4) Uani 1 1 d . .
C36 C -0.3239(2) 0.73144(19) -0.41863(17) 0.0306(5) Uani 1 1 d . .
H36A H -0.306714 0.728253 -0.484742 0.046 Uiso 1 1 calc R U
H36B H -0.362512 0.794084 -0.40094 0.046 Uiso 1 1 calc R U
H36C H -0.379957 0.65869 -0.435693 0.046 Uiso 1 1 calc R U
H1 H 0.577(2) 0.126(2) 0.0778(19) 0.028(7) Uiso 1 1 d . .
H2 H 0.842(2) -0.093(2) 0.507(2) 0.039(7) Uiso 1 1 d . .
H3 H 0.100(2) 0.812(2) 0.306(2) 0.046(8) Uiso 1 1 d . .
H4 H -0.275(2) 0.8138(19) -0.2166(19) 0.033(6) Uiso 1 1 d . .

loop_
_atom_site_aniso_label
_atom_site_aniso_U_11
_atom_site_aniso_U_22
_atom_site_aniso_U_33
_atom_site_aniso_U_23
_atom_site_aniso_U_13
_atom_site_aniso_U_12
S1 0.0155(2) 0.0222(2) 0.0186(2) 0.00577(19) 0.00817(18) 0.00627(18)
S2 0.0235(3) 0.0182(2) 0.0199(2) 0.00733(19) 0.0091(2) 0.00600(19)
O1 0.0187(7) 0.0272(7) 0.0254(7) 0.0055(6) 0.0128(6) 0.0083(6)
O2 0.0186(7) 0.0260(7) 0.0218(7) 0.0053(6) 0.0079(6) 0.0044(6)
O3 0.0320(8) 0.0427(9) 0.0280(8) 0.0168(7) 0.0194(7) 0.0183(7)
O4 0.0213(7) 0.0276(8) 0.0301(8) 0.0134(6) 0.0088(6) 0.0020(6)
O5 0.0392(9) 0.0227(7) 0.0236(7) 0.0074(6) 0.0142(7) 0.0136(6)
O6 0.0324(8) 0.0316(8) 0.0289(8) 0.0097(6) 0.0195(7) 0.0157(7)
N1 0.0243(9) 0.0216(9) 0.0191(9) 0.0041(7) 0.0129(7) 0.0061(7)
N2 0.0263(9) 0.0359(10) 0.0211(9) 0.0138(8) 0.0144(8) 0.0151(8)
N3 0.0224(9) 0.0215(8) 0.0252(9) 0.0114(7) 0.0134(7) 0.0095(7)
N4 0.0198(9) 0.0258(9) 0.0236(9) 0.0090(7) 0.0120(7) 0.0110(7)
C1 0.0184(10) 0.0202(9) 0.0244(10) 0.0063(8) 0.0099(8) 0.0064(8)
C2 0.0239(13) 0.0268(12) 0.0748(19) 0.0111(13) 0.0186(13) 0.0109(10)
C3 0.0339(14) 0.0231(12) 0.106(3) 0.0100(14) 0.0294(16) 0.0139(11)
C4 0.060(2) 0.0363(15) 0.072(2) -0.0205(14) 0.0461(18) -0.0145(14)
C5 0.0442(15) 0.0481(15) 0.0263(13) 0.0051(12) 0.0046(11) -0.0126(12)
C6 0.0311(13) 0.0405(14) 0.0258(12) 0.0116(10) 0.0053(10) -0.0056(10)
C7 0.0385(14) 0.0330(12) 0.0321(12) 0.0064(10) 0.0221(11) 0.0016(10)
C8 0.0370(14) 0.0327(12) 0.0453(14) 0.0092(11) 0.0259(12) -0.0017(10)
C9 0.0409(16) 0.0320(14) 0.070(2) 0.0252(14) 0.0087(14) 0.0016(12)
C10 0.0214(12) 0.0334(13) 0.0555(16) 0.0122(12) 0.0116(11) 0.0008(10)
C11 0.0178(9) 0.0238(10) 0.0213(10) 0.0082(8) 0.0092(8) 0.0070(8)
C12 0.0367(13) 0.0455(13) 0.0216(11) 0.0147(10) 0.0175(10) 0.0239(11)
C13 0.0372(13) 0.0461(14) 0.0247(11) 0.0147(10) 0.0192(10) 0.0261(11)
C14 0.0227(10) 0.0254(10) 0.0237(10) 0.0110(8) 0.0127(8) 0.0081(8)
C15 0.0287(11) 0.0400(12) 0.0200(10) 0.0126(9) 0.0142(9) 0.0152(10)
C16 0.0248(11) 0.0340(11) 0.0233(10) 0.0089(9) 0.0147(9) 0.0138(9)
C17 0.0202(10) 0.0227(10) 0.0305(11) 0.0128(9) 0.0138(9) 0.0059(8)
C18 0.0244(11) 0.0367(12) 0.0311(11) 0.0176(10) 0.0134(9) 0.0121(9)
C19 0.0195(10) 0.0191(9) 0.0240(10) 0.0092(8) 0.0089(8) 0.0071(8)
C20 0.0315(12) 0.0290(11) 0.0249(11) 0.0071(9) 0.0072(9) 0.0136(10)
C21 0.0482(15) 0.0297(12) 0.0307(12) 0.0027(10) 0.0101(11) 0.0199(11)
C22 0.0449(16) 0.0228(12) 0.0692(19) 0.0104(13) 0.0167(14) 0.0106(11)
C23 0.0529(16) 0.0306(13) 0.0682(18) 0.0324(13) 0.0358(14) 0.0202(12)
C24 0.0367(13) 0.0321(12) 0.0513(15) 0.0263(11) 0.0266(12) 0.0150(10)
C25 0.0209(11) 0.0293(12) 0.0324(12) 0.0079(10) 0.0073(9) 0.0074(9)
C26 0.0243(12) 0.0393(13) 0.0429(14) 0.0151(11) 0.0115(10) 0.0166(10)
C27 0.0480(16) 0.0415(14) 0.0478(15) 0.0197(12) 0.0285(13) 0.0283(12)
C28 0.0519(16) 0.0445(15) 0.0471(15) 0.0277(13) 0.0225(13) 0.0331(13)
C29 0.0218(10) 0.0152(9) 0.0216(9) 0.0078(8) 0.0102(8) 0.0069(7)
C30 0.0200(10) 0.0217(10) 0.0276(10) 0.0109(8) 0.0137(8) 0.0092(8)
C31 0.0218(10) 0.0256(10) 0.0243(10) 0.0120(8) 0.0148(8) 0.0095(8)
C32 0.0227(10) 0.0173(9) 0.0214(10) 0.0085(8) 0.0110(8) 0.0078(8)
C33 0.0183(10) 0.0313(11) 0.0278(11) 0.0126(9) 0.0137(9) 0.0086(8)
C34 0.0243(11) 0.0358(12) 0.0262(11) 0.0160(9) 0.0174(9) 0.0102(9)
C35 0.0278(11) 0.0165(9) 0.0248(10) 0.0077(8) 0.0134(9) 0.0084(8)
C36 0.0314(12) 0.0331(12) 0.0241(11) 0.0062(9) 0.0116(9) 0.0083(10)

loop_
_atom_type_symbol
_atom_type_description
_atom_type_scat_dispersion_real
_atom_type_scat_dispersion_imag
_atom_type_scat_source
C C 0.0033 0.0016 'International Tables Vol C Tables 4.2.6.8 and 6.1.1.4'
H H 0 0 'International Tables Vol C Tables 4.2.6.8 and 6.1.1.4'
N N 0.0061 0.0033 'International Tables Vol C Tables 4.2.6.8 and 6.1.1.4'
O O 0.0106 0.006 'International Tables Vol C Tables 4.2.6.8 and 6.1.1.4'
S S 0.1246 0.1234 'International Tables Vol C Tables 4.2.6.8 and 6.1.1.4'

loop_
_geom_angle_atom_site_label_1
_geom_angle_atom_site_label_2
_geom_angle_atom_site_label_3
_geom_angle
O1 S1 O2 119.03(8)
O1 S1 N1 107.53(9)
O2 S1 N1 105.80(8)
O1 S1 C11 107.43(8)
O2 S1 C11 107.15(8)
N1 S1 C11 109.71(9)
O4 S2 O5 119.22(9)
O4 S2 N3 108.75(9)
O5 S2 N3 104.68(9)
O4 S2 C29 108.10(9)
O5 S2 C29 105.99(8)
N3 S2 C29 109.87(9)
C1 N1 S1 126.93(13)
C1 N1 H1 120.2(19)
S1 N1 H1 107.4(19)
C17 N2 C14 128.72(17)
C17 N2 H2 113.8(17)
C14 N2 H2 115.4(17)
C19 N3 S2 126.01(13)
C19 N3 H3 113.6(19)
S2 N3 H3 111.4(18)
C35 N4 C32 128.41(17)
C35 N4 H4 116.9(15)
C32 N4 H4 114.6(15)
N1 C1 C6 113.33(16)
N1 C1 C7 106.06(15)
C6 C1 C7 108.32(18)
N1 C1 C2 109.47(16)
C6 C1 C2 110.4(2)
C7 C1 C2 109.04(19)
C1 C2 C3 108.92(19)
C1 C2 H2A 104.8(15)
C3 C2 H2A 113.2(16)
C1 C2 H2B 107.5(17)
C3 C2 H2B 111.4(17)
H2A C2 H2B 111(2)
C4 C3 C9 110.7(2)
C4 C3 C2 109.3(3)
C9 C3 C2 109.4(2)
C4 C3 H3A 110.3(18)
C9 C3 H3A 108.9(19)
C2 C3 H3A 108.3(19)
C5 C4 C3 109.5(2)
C5 C4 H4A 108.5(18)
C3 C4 H4A 110.2(18)
C5 C4 H4B 109.0(18)
C3 C4 H4B 109.7(19)
H4A C4 H4B 110(2)
C4 C5 C10 109.8(2)
C4 C5 C6 109.8(2)
C10 C5 C6 109.4(2)
C4 C5 H5A 109.7(17)
C10 C5 H5A 109.9(16)
C6 C5 H5A 108.2(17)
C1 C6 C5 109.11(19)
C1 C6 H6A 105.1(13)
C5 C6 H6A 110.7(14)
C1 C6 H6B 112.6(16)
C5 C6 H6B 110.9(16)
H6A C6 H6B 108(2)
C1 C7 C8 109.82(18)
C1 C7 H7A 108.6(15)
C8 C7 H7A 113.4(15)
C1 C7 H7B 108.8(13)
C8 C7 H7B 113.2(14)
H7A C7 H7B 102.7(19)
C9 C8 C10 110.1(2)
C9 C8 C7 109.7(2)
C10 C8 C7 108.9(2)
C9 C8 H8A 112.3(15)
C10 C8 H8A 111.2(15)
C7 C8 H8A 104.5(15)
C8 C9 C3 108.9(2)
C8 C9 H9A 103.9(16)
C3 C9 H9A 114.8(16)
C8 C9 H9B 106.1(17)
C3 C9 H9B 112.9(16)
H9A C9 H9B 109(2)
C8 C10 C5 109.3(2)
C8 C10 H10A 109.3(16)
C5 C10 H10A 108.0(15)
C8 C10 H10B 106.2(15)
C5 C10 H10B 112.0(15)
H10A C10 H10B 112(2)
C12 C11 C16 119.75(18)
C12 C11 S1 119.76(15)
C16 C11 S1 120.48(14)
C13 C12 C11 120.61(18)
C13 C12 H12A 120.7(14)
C11 C12 H12A 118.7(14)
C12 C13 C14 119.96(19)
C12 C13 H13A 118.5(14)
C14 C13 H13A 121.5(14)
C13 C14 C15 118.88(19)
C13 C14 N2 123.66(18)
C15 C14 N2 117.45(17)
C16 C15 C14 120.86(18)
C16 C15 H15A 119.6(13)
C14 C15 H15A 119.4(13)
C15 C16 C11 119.65(18)
C15 C16 H16A 121.6(12)
C11 C16 H16A 118.7(12)
O3 C17 N2 122.93(18)
O3 C17 C18 122.15(18)
N2 C17 C18 114.91(17)
C17 C18 H18A 109.5
C17 C18 H18B 109.5
H18A C18 H18B 109.5
C17 C18 H18C 109.5
H18A C18 H18C 109.5
H18B C18 H18C 109.5
N3 C19 C20 113.41(16)
N3 C19 C24 105.37(16)
C20 C19 C24 108.88(18)
N3 C19 C25 111.22(16)
C20 C19 C25 109.10(17)
C24 C19 C25 108.70(17)
C19 C20 C21 109.87(18)
C19 C20 H20A 108.8(13)
C21 C20 H20A 110.5(13)
C19 C20 H20B 109.5(13)
C21 C20 H20B 113.1(13)
H20A C20 H20B 104.9(19)
C22 C21 C27 109.5(2)
C22 C21 C20 109.7(2)
C27 C21 C20 109.1(2)
C22 C21 H21A 106.9(16)
C27 C21 H21A 110.3(16)
C20 C21 H21A 111.4(16)
C23 C22 C21 109.6(2)
C23 C22 H22A 103.1(15)
C21 C22 H22A 111.6(15)
C23 C22 H22B 112.4(17)
C21 C22 H22B 108.0(17)
H22A C22 H22B 112(2)
C22 C23 C28 110.1(2)
C22 C23 C24 109.1(2)
C28 C23 C24 109.5(2)
C22 C23 H23A 107.7(15)
C28 C23 H23A 110.7(16)
C24 C23 H23A 109.7(15)
C19 C24 C23 110.26(18)
C19 C24 H24A 108.3(15)
C23 C24 H24A 112.6(15)
C19 C24 H24B 109.1(14)
C23 C24 H24B 109.9(14)
H24A C24 H24B 107(2)
C19 C25 C26 109.66(18)
C19 C25 H25A 109.5(13)
C26 C25 H25A 110.1(14)
C19 C25 H25B 110.9(13)
C26 C25 H25B 113.1(13)
H25A C25 H25B 103.4(18)
C27 C26 C28 109.7(2)
C27 C26 C25 109.32(19)
C28 C26 C25 109.69(19)
C27 C26 H26A 111.1(14)
C28 C26 H26A 108.4(14)
C25 C26 H26A 108.6(14)
C26 C27 C21 109.67(19)
C26 C27 H27A 110.7(15)
C21 C27 H27A 108.4(15)
C26 C27 H27B 106.4(14)
C21 C27 H27B 112.7(15)
H27A C27 H27B 109(2)
C23 C28 C26 109.1(2)
C23 C28 H28A 107.4(16)
C26 C28 H28A 112.2(16)
C23 C28 H28B 109.4(16)
C26 C28 H28B 110.4(16)
H28A C28 H28B 108(2)
C30 C29 C34 120.12(18)
C30 C29 S2 121.08(15)
C34 C29 S2 118.80(14)
C29 C30 C31 120.22(18)
C29 C30 H30A 120.6(13)
C31 C30 H30A 119.1(13)
C30 C31 C32 119.76(17)
C30 C31 H31A 121.4(12)
C32 C31 H31A 118.3(12)
C31 C32 C33 119.58(18)
C31 C32 N4 122.96(16)
C33 C32 N4 117.42(17)
C34 C33 C32 120.46(18)
C34 C33 H33A 121.0(13)
C32 C33 H33A 118.5(13)
C33 C34 C29 119.86(18)
C33 C34 H34A 122.6(13)
C29 C34 H34A 117.6(13)
O6 C35 N4 123.52(19)
O6 C35 C36 122.44(18)
N4 C35 C36 113.99(17)
C35 C36 H36A 109.5
C35 C36 H36B 109.5
H36A C36 H36B 109.5
C35 C36 H36C 109.5
H36A C36 H36C 109.5
H36B C36 H36C 109.5

loop_
_geom_bond_atom_site_label_1
_geom_bond_atom_site_label_2
_geom_bond_distance
S1 O1 1.4365(13)
S1 O2 1.4402(14)
S1 N1 1.6032(17)
S1 C11 1.7620(19)
S2 O4 1.4314(14)
S2 O5 1.4437(14)
S2 N3 1.6143(17)
S2 C29 1.7596(19)
O3 C17 1.227(2)
O6 C35 1.223(2)
N1 C1 1.485(2)
N1 H1 0.71(2)
N2 C17 1.361(2)
N2 C14 1.406(2)
N2 H2 0.82(2)
N3 C19 1.484(2)
N3 H3 0.80(3)
N4 C35 1.364(2)
N4 C32 1.402(2)
N4 H4 0.84(2)
C1 C6 1.523(3)
C1 C7 1.527(3)
C1 C2 1.529(3)
C2 C3 1.542(3)
C2 H2A 1.01(3)
C2 H2B 0.94(3)
C3 C4 1.515(5)
C3 C9 1.517(4)
C3 H3A 0.92(3)
C4 C5 1.510(4)
C4 H4A 0.99(3)
C4 H4B 0.98(3)
C5 C10 1.519(4)
C5 C6 1.540(3)
C5 H5A 0.94(3)
C6 H6A 1.03(2)
C6 H6B 0.91(2)
C7 C8 1.539(3)
C7 H7A 0.92(2)
C7 H7B 1.01(2)
C8 C9 1.514(4)
C8 C10 1.518(4)
C8 H8A 0.96(3)
C9 H9A 1.00(3)
C9 H9B 1.00(3)
C10 H10A 0.93(3)
C10 H10B 0.95(3)
C11 C12 1.384(3)
C11 C16 1.385(3)
C12 C13 1.378(3)
C12 H12A 0.95(2)
C13 C14 1.391(3)
C13 H13A 0.98(2)
C14 C15 1.393(3)
C15 C16 1.379(3)
C15 H15A 1.01(2)
C16 H16A 1.02(2)
C17 C18 1.502(3)
C18 H18A 0.98
C18 H18B 0.98
C18 H18C 0.98
C19 C20 1.530(3)
C19 C24 1.531(3)
C19 C25 1.536(3)
C20 C21 1.536(3)
C20 H20A 1.04(2)
C20 H20B 0.98(2)
C21 C22 1.523(4)
C21 C27 1.527(4)
C21 H21A 0.92(2)
C22 C23 1.521(4)
C22 H22A 1.02(3)
C22 H22B 0.96(3)
C23 C28 1.524(4)
C23 C24 1.533(3)
C23 H23A 0.98(3)
C24 H24A 0.94(2)
C24 H24B 0.98(2)
C25 C26 1.537(3)
C25 H25A 0.96(2)
C25 H25B 1.02(2)
C26 C27 1.525(3)
C26 C28 1.525(4)
C26 H26A 0.97(2)
C27 H27A 0.97(3)
C27 H27B 1.00(3)
C28 H28A 0.93(3)
C28 H28B 0.95(3)
C29 C30 1.384(3)
C29 C34 1.393(3)
C30 C31 1.385(3)
C30 H30A 0.95(2)
C31 C32 1.393(3)
C31 H31A 0.99(2)
C32 C33 1.397(3)
C33 C34 1.371(3)
C33 H33A 0.91(2)
C34 H34A 0.95(2)
C35 C36 1.504(3)
C36 H36A 0.98
C36 H36B 0.98
C36 H36C 0.98

loop_
_geom_hbond_atom_site_label_D
_geom_hbond_atom_site_label_H
_geom_hbond_atom_site_label_A
_geom_hbond_distance_DH
_geom_hbond_distance_HA
_geom_hbond_distance_DA
_geom_hbond_angle_DHA
_geom_hbond_site_symmetry_A
C12 H12A O2 0.95(2) 2.66(2) 3.531(2) 153.3(18) 2_655
C13 H13A O3 0.98(2) 2.28(2) 2.866(3) 117.7(17) .
C15 H15A S2 1.01(2) 2.98(2) 3.929(2) 157.9(16) 2_666
C30 H30A O2 0.95(2) 2.61(2) 3.526(2) 162.4(17) 1_565
C31 H31A O6 0.99(2) 2.38(2) 2.914(2) 113.4(15) .
N1 H1 O2 0.71(2) 2.21(2) 2.920(2) 177(3) 2_655
N2 H2 O5 0.82(2) 2.09(3) 2.908(2) 174(2) 2_666
N3 H3 O3 0.80(3) 2.16(3) 2.950(2) 169(2) 1_465
N4 H4 O1 0.84(2) 2.05(2) 2.885(2) 173(2) 2_565

loop_
_geom_torsion_atom_site_label_1
_geom_torsion_atom_site_label_2
_geom_torsion_atom_site_label_3
_geom_torsion_atom_site_label_4
_geom_torsion
O1 S1 N1 C1 35.93(18)
O2 S1 N1 C1 164.12(15)
C11 S1 N1 C1 -80.61(18)
O4 S2 N3 C19 -42.80(18)
O5 S2 N3 C19 -171.25(15)
C29 S2 N3 C19 75.33(17)
S1 N1 C1 C6 43.2(2)
S1 N1 C1 C7 161.86(16)
S1 N1 C1 C2 -80.6(2)
N1 C1 C2 C3 -175.6(2)
C6 C1 C2 C3 59.0(3)
C7 C1 C2 C3 -60.0(3)
C1 C2 C3 C4 -59.9(3)
C1 C2 C3 C9 61.5(3)
C9 C3 C4 C5 -59.1(3)
C2 C3 C4 C5 61.4(3)
C3 C4 C5 C10 59.1(3)
C3 C4 C5 C6 -61.2(3)
N1 C1 C6 C5 178.17(19)
C7 C1 C6 C5 60.8(3)
C2 C1 C6 C5 -58.6(3)
C4 C5 C6 C1 59.4(3)
C10 C5 C6 C1 -61.2(3)
N1 C1 C7 C8 177.05(19)
C6 C1 C7 C8 -61.0(3)
C2 C1 C7 C8 59.3(3)
C1 C7 C8 C9 -59.7(3)
C1 C7 C8 C10 60.8(3)
C10 C8 C9 C3 -59.3(3)
C7 C8 C9 C3 60.5(3)
C4 C3 C9 C8 58.9(3)
C2 C3 C9 C8 -61.6(3)
C9 C8 C10 C5 60.1(3)
C7 C8 C10 C5 -60.2(3)
C4 C5 C10 C8 -59.8(3)
C6 C5 C10 C8 60.7(3)
O1 S1 C11 C12 -174.09(17)
O2 S1 C11 C12 56.92(19)
N1 S1 C11 C12 -57.49(19)
O1 S1 C11 C16 6.37(19)
O2 S1 C11 C16 -122.63(17)
N1 S1 C11 C16 122.96(17)
C16 C11 C12 C13 -3.2(3)
S1 C11 C12 C13 177.21(19)
C11 C12 C13 C14 -1.4(4)
C12 C13 C14 C15 5.2(3)
C12 C13 C14 N2 -173.7(2)
C17 N2 C14 C13 11.6(3)
C17 N2 C14 C15 -167.3(2)
C13 C14 C15 C16 -4.6(3)
N2 C14 C15 C16 174.40(19)
C14 C15 C16 C11 0.1(3)
C12 C11 C16 C15 3.9(3)
S1 C11 C16 C15 -176.59(16)
C14 N2 C17 O3 -8.7(3)
C14 N2 C17 C18 171.87(19)
S2 N3 C19 C20 -52.3(2)
S2 N3 C19 C24 -171.32(16)
S2 N3 C19 C25 71.1(2)
N3 C19 C20 C21 -175.75(18)
C24 C19 C20 C21 -58.8(2)
C25 C19 C20 C21 59.7(2)
C19 C20 C21 C22 59.7(3)
C19 C20 C21 C27 -60.2(3)
C27 C21 C22 C23 59.4(3)
C20 C21 C22 C23 -60.3(3)
C21 C22 C23 C28 -59.9(3)
C21 C22 C23 C24 60.3(3)
N3 C19 C24 C23 -178.59(19)
C20 C19 C24 C23 59.4(3)
C25 C19 C24 C23 -59.3(2)
C22 C23 C24 C19 -60.3(3)
C28 C23 C24 C19 60.2(3)
N3 C19 C25 C26 174.74(17)
C20 C19 C25 C26 -59.4(2)
C24 C19 C25 C26 59.2(2)
C19 C25 C26 C27 59.9(2)
C19 C25 C26 C28 -60.4(3)
C28 C26 C27 C21 59.8(2)
C25 C26 C27 C21 -60.5(3)
C22 C21 C27 C26 -59.5(3)
C20 C21 C27 C26 60.5(3)
C22 C23 C28 C26 59.7(3)
C24 C23 C28 C26 -60.2(3)
C27 C26 C28 C23 -59.6(3)
C25 C26 C28 C23 60.5(3)
O4 S2 C29 C30 5.20(18)
O5 S2 C29 C30 134.09(16)
N3 S2 C29 C30 -113.34(16)
O4 S2 C29 C34 -173.75(15)
O5 S2 C29 C34 -44.86(17)
N3 S2 C29 C34 67.72(17)
C34 C29 C30 C31 -0.7(3)
S2 C29 C30 C31 -179.61(14)
C29 C30 C31 C32 0.5(3)
C30 C31 C32 C33 0.2(3)
C30 C31 C32 N4 177.78(17)
C35 N4 C32 C31 22.9(3)
C35 N4 C32 C33 -159.45(19)
C31 C32 C33 C34 -0.7(3)
N4 C32 C33 C34 -178.43(18)
C32 C33 C34 C29 0.5(3)
C30 C29 C34 C33 0.2(3)
S2 C29 C34 C33 179.11(16)
C32 N4 C35 O6 2.4(3)
C32 N4 C35 C36 -179.82(18)
